data_2230202
loop_
_publ_author_name
'Choi, Hong Dae'
'Seo, Pil Ja'
'Son, Byeng Wha'
'Lee, Uk'

_publ_section_title
;
 5-Cyclohexyl-2-methyl-3-phenylsulfinyl-1-benzofuran
;
_journal_coeditor_code ZL2365
_journal_issue 5
_journal_name_full 'Acta Crystallographica Section E'
_journal_page_first o1157
_journal_paper_doi 10.1107/S1600536811013705
_journal_volume 67
_journal_year 2011
_chemical_formula_iupac 'C21 H22 O2 S'
_chemical_formula_moiety 'C21 H22 O2 S'
_chemical_formula_sum 'C21 H22 O2 S'
_chemical_formula_weight 338.45
_chemical_name_systematic
;
5-Cyclohexyl-2-methyl-3-phenylsulfinyl-1-benzofuran
;
_space_group_IT_number 2
_symmetry_cell_setting triclinic
_symmetry_space_group_name_Hall '-P 1'
_symmetry_space_group_name_H-M 'P -1'
_atom_sites_solution_hydrogens difmap
_atom_sites_solution_primary direct
_atom_sites_solution_secondary difmap
_cell_angle_alpha 90.7340(10)
_cell_angle_beta 111.5680(10)
_cell_angle_gamma 97.1270(10)
_cell_formula_units_Z 2
_cell_length_a 8.8532(2)
_cell_length_b 10.2011(2)
_cell_length_c 10.4752(3)
_cell_measurement_reflns_used 6502
_cell_measurement_temperature 173(2)
_cell_measurement_theta_max 27.54
_cell_measurement_theta_min 2.60
_cell_volume 871.25(4)
_computing_cell_refinement '<i>SAINT</i> (Bruker, 2009)'
_computing_data_collection '<i>APEX2</i> (Bruker, 2009)'
_computing_data_reduction '<i>SAINT</i> (Bruker, 2009)'
_computing_molecular_graphics '<i>ORTEP-3</i> (Farrugia, 1997) and <i>DIAMOND</i> (Brandenburg, 1998)'
_computing_publication_material '<i>SHELXL97</i> (Sheldrick, 2008)'
_computing_structure_refinement '<i>SHELXL97</i> (Sheldrick, 2008)'
_computing_structure_solution '<i>SHELXS97</i> (Sheldrick, 2008)'
_diffrn_ambient_temperature 173(2)
_diffrn_detector_area_resol_mean 10.0
_diffrn_measured_fraction_theta_full 0.997
_diffrn_measured_fraction_theta_max 0.997
_diffrn_measurement_device_type 'Bruker SMART APEXII CCD'
_diffrn_measurement_method '\f and \w'
_diffrn_radiation_monochromator 'graphite multilayer'
_diffrn_radiation_source 'rotating anode'
_diffrn_radiation_type MoK\a
_diffrn_radiation_wavelength 0.71073
_diffrn_reflns_av_R_equivalents 0.0284
_diffrn_reflns_av_sigmaI/netI 0.0250
_diffrn_reflns_limit_h_max 11
_diffrn_reflns_limit_h_min -11
_diffrn_reflns_limit_k_max 13
_diffrn_reflns_limit_k_min -13
_diffrn_reflns_limit_l_max 13
_diffrn_reflns_limit_l_min -13
_diffrn_reflns_number 15560
_diffrn_reflns_theta_full 27.54
_diffrn_reflns_theta_max 27.54
_diffrn_reflns_theta_min 2.02
_diffrn_standards_number 0
_exptl_absorpt_coefficient_mu 0.196
_exptl_absorpt_correction_T_max 0.7456
_exptl_absorpt_correction_T_min 0.6502
_exptl_absorpt_correction_type multi-scan
_exptl_absorpt_process_details '(SADABS; Bruker, 2009)'
_exptl_crystal_colour colourless
_exptl_crystal_density_diffrn 1.290
_exptl_crystal_density_method 'not measured'
_exptl_crystal_description block
_exptl_crystal_F_000 360
_exptl_crystal_size_max 0.35
_exptl_crystal_size_mid 0.25
_exptl_crystal_size_min 0.16
_refine_diff_density_max 0.440
_refine_diff_density_min -0.262
_refine_ls_extinction_method none
_refine_ls_goodness_of_fit_ref 1.067
_refine_ls_hydrogen_treatment constr
_refine_ls_matrix_type full
_refine_ls_number_parameters 218
_refine_ls_number_reflns 4012
_refine_ls_number_restraints 0
_refine_ls_restrained_S_all 1.067
_refine_ls_R_factor_all 0.0446
_refine_ls_R_factor_gt 0.0385
_refine_ls_shift/su_max 0.000
_refine_ls_shift/su_mean 0.000
_refine_ls_structure_factor_coef Fsqd
_refine_ls_weighting_details 'calc w=1/[\s^2^(Fo^2^)+(0.0528P)^2^+0.2372P] where P=(Fo^2^+2Fc^2^)/3'
_refine_ls_weighting_scheme calc
_refine_ls_wR_factor_gt 0.1009
_refine_ls_wR_factor_ref 0.1058
_reflns_number_gt 3481
_reflns_number_total 4012
_reflns_threshold_expression I>2\s(I)
_cod_data_source_file zl2365.cif
_cod_data_source_block I
_cod_original_sg_symbol_Hall ' -P 1'
_cod_database_code 2230202
_cod_database_fobs_code 2230202

loop_
_symmetry_equiv_pos_as_xyz
'x, y, z'
'-x, -y, -z'

loop_
_atom_site_type_symbol
_atom_site_label
_atom_site_fract_x
_atom_site_fract_y
_atom_site_fract_z
_atom_site_U_iso_or_equiv
_atom_site_adp_type
_atom_site_calc_flag
_atom_site_refinement_flags
_atom_site_occupancy
_atom_site_disorder_assembly
_atom_site_disorder_group
S S1 0.33404(4) 0.01587(3) 0.18991(3) 0.02947(11) Uani d . 1 . .
O O1 0.52084(12) 0.32470(10) 0.04883(10) 0.0334(2) Uani d . 1 . .
O O2 0.45627(13) -0.04998(10) 0.29798(11) 0.0388(3) Uani d . 1 . .
C C1 0.43524(16) 0.16549(13) 0.16271(14) 0.0279(3) Uani d . 1 . .
C C2 0.55010(16) 0.26393(13) 0.26444(14) 0.0264(3) Uani d . 1 . .
C C3 0.61465(16) 0.28037(13) 0.40727(14) 0.0265(3) Uani d . 1 . .
H H3 0.5837 0.2160 0.4611 0.032 Uiso calc R 1 . .
C C4 0.72549(16) 0.39299(13) 0.46990(14) 0.0273(3) Uani d . 1 . .
C C5 0.76898(17) 0.48649(14) 0.38824(15) 0.0328(3) Uani d . 1 . .
H H5 0.8443 0.5631 0.4321 0.039 Uiso calc R 1 . .
C C6 0.70636(18) 0.47162(15) 0.24594(16) 0.0347(3) Uani d . 1 . .
H H6 0.7366 0.5356 0.1914 0.042 Uiso calc R 1 . .
C C7 0.59801(17) 0.35912(14) 0.18809(14) 0.0291(3) Uani d . 1 . .
C C8 0.42408(17) 0.20589(14) 0.03698(14) 0.0310(3) Uani d . 1 . .
C C9 0.79606(17) 0.41638(13) 0.62465(14) 0.0284(3) Uani d . 1 . .
H H9 0.8821 0.4958 0.6485 0.034 Uiso calc R 1 . .
C C10 0.6659(2) 0.44576(18) 0.68066(16) 0.0416(4) Uani d . 1 . .
H H10A 0.6177 0.5245 0.6381 0.050 Uiso calc R 1 . .
H H10B 0.5769 0.3698 0.6551 0.050 Uiso calc R 1 . .
C C11 0.7379(2) 0.47091(17) 0.83653(16) 0.0423(4) Uani d . 1 . .
H H11A 0.8200 0.5516 0.8617 0.051 Uiso calc R 1 . .
H H11B 0.6496 0.4863 0.8694 0.051 Uiso calc R 1 . .
C C12 0.81830(19) 0.35505(15) 0.90597(15) 0.0368(3) Uani d . 1 . .
H H12A 0.7339 0.2767 0.8892 0.044 Uiso calc R 1 . .
H H12B 0.8697 0.3763 1.0065 0.044 Uiso calc R 1 . .
C C13 0.94782(19) 0.32296(16) 0.85200(15) 0.0364(3) Uani d . 1 . .
H H13A 0.9925 0.2429 0.8941 0.044 Uiso calc R 1 . .
H H13B 1.0391 0.3972 0.8792 0.044 Uiso calc R 1 . .
C C14 0.87798(18) 0.29943(14) 0.69594(14) 0.0315(3) Uani d . 1 . .
H H14A 0.7965 0.2184 0.6695 0.038 Uiso calc R 1 . .
H H14B 0.9674 0.2850 0.6642 0.038 Uiso calc R 1 . .
C C15 0.3295(2) 0.14926(17) -0.10566(15) 0.0405(4) Uani d . 1 . .
H H15A 0.2767 0.0596 -0.1031 0.061 Uiso calc R 1 . .
H H15B 0.4039 0.1459 -0.1552 0.061 Uiso calc R 1 . .
H H15C 0.2456 0.2049 -0.1528 0.061 Uiso calc R 1 . .
C C16 0.20788(16) 0.08189(12) 0.26836(14) 0.0268(3) Uani d . 1 . .
C C17 0.06675(19) 0.12795(16) 0.18436(16) 0.0387(3) Uani d . 1 . .
H H17 0.0404 0.1284 0.0879 0.046 Uiso calc R 1 . .
C C18 -0.0358(2) 0.17341(18) 0.2422(2) 0.0471(4) Uani d . 1 . .
H H18 -0.1330 0.2058 0.1854 0.057 Uiso calc R 1 . .
C C19 0.0022(2) 0.17188(18) 0.3815(2) 0.0483(4) Uani d . 1 . .
H H19 -0.0685 0.2035 0.4209 0.058 Uiso calc R 1 . .
C C20 0.1428(2) 0.12449(18) 0.46414(17) 0.0462(4) Uani d . 1 . .
H H20 0.1686 0.1236 0.5605 0.055 Uiso calc R 1 . .
C C21 0.24659(19) 0.07815(15) 0.40774(15) 0.0344(3) Uani d . 1 . .
H H21 0.3428 0.0444 0.4644 0.041 Uiso calc R 1 . .

loop_
_atom_site_aniso_label
_atom_site_aniso_U_11
_atom_site_aniso_U_22
_atom_site_aniso_U_33
_atom_site_aniso_U_12
_atom_site_aniso_U_13
_atom_site_aniso_U_23
S1 0.0328(2) 0.02712(18) 0.02898(19) 0.00368(13) 0.01233(15) -0.00168(13)
O1 0.0350(5) 0.0415(6) 0.0285(5) 0.0062(4) 0.0171(4) 0.0062(4)
O2 0.0405(6) 0.0351(5) 0.0433(6) 0.0142(5) 0.0154(5) 0.0074(5)
C1 0.0279(7) 0.0319(7) 0.0263(6) 0.0064(5) 0.0123(5) 0.0004(5)
C2 0.0245(6) 0.0276(6) 0.0300(7) 0.0064(5) 0.0126(5) 0.0031(5)
C3 0.0264(6) 0.0267(6) 0.0279(7) 0.0047(5) 0.0114(5) 0.0039(5)
C4 0.0238(6) 0.0269(6) 0.0314(7) 0.0062(5) 0.0097(5) 0.0031(5)
C5 0.0287(7) 0.0294(7) 0.0402(8) 0.0010(5) 0.0133(6) 0.0041(6)
C6 0.0337(7) 0.0353(7) 0.0395(8) 0.0030(6) 0.0189(6) 0.0108(6)
C7 0.0276(7) 0.0355(7) 0.0284(7) 0.0076(5) 0.0142(6) 0.0055(5)
C8 0.0304(7) 0.0377(7) 0.0295(7) 0.0091(6) 0.0152(6) 0.0016(6)
C9 0.0261(6) 0.0260(6) 0.0300(7) 0.0015(5) 0.0076(5) -0.0001(5)
C10 0.0355(8) 0.0534(9) 0.0348(8) 0.0191(7) 0.0080(7) -0.0060(7)
C11 0.0402(9) 0.0513(9) 0.0352(8) 0.0160(7) 0.0111(7) -0.0082(7)
C12 0.0377(8) 0.0427(8) 0.0318(7) 0.0024(6) 0.0162(6) -0.0022(6)
C13 0.0371(8) 0.0437(8) 0.0305(7) 0.0133(7) 0.0127(6) 0.0059(6)
C14 0.0343(7) 0.0335(7) 0.0301(7) 0.0099(6) 0.0143(6) 0.0040(5)
C15 0.0449(9) 0.0518(9) 0.0279(7) 0.0110(7) 0.0159(7) -0.0011(6)
C16 0.0288(7) 0.0236(6) 0.0288(7) 0.0018(5) 0.0122(6) 0.0021(5)
C17 0.0371(8) 0.0458(9) 0.0342(8) 0.0116(7) 0.0122(7) 0.0108(6)
C18 0.0377(9) 0.0493(9) 0.0593(11) 0.0173(7) 0.0199(8) 0.0125(8)
C19 0.0471(10) 0.0476(9) 0.0611(11) 0.0077(8) 0.0326(9) -0.0047(8)
C20 0.0530(10) 0.0547(10) 0.0352(8) 0.0020(8) 0.0234(8) -0.0054(7)
C21 0.0338(7) 0.0393(8) 0.0282(7) 0.0028(6) 0.0099(6) 0.0009(6)

loop_
_atom_type_symbol
_atom_type_description
_atom_type_scat_dispersion_real
_atom_type_scat_dispersion_imag
_atom_type_scat_source
C C 0.0033 0.0016 'International Tables Vol C Tables 4.2.6.8 and 6.1.1.4'
H H 0.0000 0.0000 'International Tables Vol C Tables 4.2.6.8 and 6.1.1.4'
O O 0.0106 0.0060 'International Tables Vol C Tables 4.2.6.8 and 6.1.1.4'
S S 0.1246 0.1234 'International Tables Vol C Tables 4.2.6.8 and 6.1.1.4'

loop_
_geom_angle_atom_site_label_1
_geom_angle_atom_site_label_2
_geom_angle_atom_site_label_3
_geom_angle_site_symmetry_1
_geom_angle_site_symmetry_3
_geom_angle
_geom_angle_publ_flag
O2 S1 C1 . . 107.74(6) ?
O2 S1 C16 . . 106.99(6) ?
C1 S1 C16 . . 98.62(6) ?
C8 O1 C7 . . 106.49(10) ?
C8 C1 C2 . . 107.37(12) ?
C8 C1 S1 . . 124.25(11) ?
C2 C1 S1 . . 128.29(10) ?
C7 C2 C3 . . 119.49(12) ?
C7 C2 C1 . . 104.63(12) ?
C3 C2 C1 . . 135.87(12) ?
C2 C3 C4 . . 118.76(12) ?
C2 C3 H3 . . 120.6 ?
C4 C3 H3 . . 120.6 ?
C3 C4 C5 . . 119.53(13) ?
C3 C4 C9 . . 120.59(12) ?
C5 C4 C9 . . 119.87(12) ?
C6 C5 C4 . . 122.53(13) ?
C6 C5 H5 . . 118.7 ?
C4 C5 H5 . . 118.7 ?
C7 C6 C5 . . 116.21(13) ?
C7 C6 H6 . . 121.9 ?
C5 C6 H6 . . 121.9 ?
C6 C7 O1 . . 125.85(12) ?
C6 C7 C2 . . 123.48(13) ?
O1 C7 C2 . . 110.67(12) ?
C1 C8 O1 . . 110.83(12) ?
C1 C8 C15 . . 133.47(14) ?
O1 C8 C15 . . 115.70(12) ?
C4 C9 C10 . . 111.77(11) ?
C4 C9 C14 . . 112.05(11) ?
C10 C9 C14 . . 109.62(12) ?
C4 C9 H9 . . 107.7 ?
C10 C9 H9 . . 107.7 ?
C14 C9 H9 . . 107.7 ?
C11 C10 C9 . . 111.62(13) ?
C11 C10 H10A . . 109.3 ?
C9 C10 H10A . . 109.3 ?
C11 C10 H10B . . 109.3 ?
C9 C10 H10B . . 109.3 ?
H10A C10 H10B . . 108.0 ?
C12 C11 C10 . . 111.23(13) ?
C12 C11 H11A . . 109.4 ?
C10 C11 H11A . . 109.4 ?
C12 C11 H11B . . 109.4 ?
C10 C11 H11B . . 109.4 ?
H11A C11 H11B . . 108.0 ?
C11 C12 C13 . . 111.07(13) ?
C11 C12 H12A . . 109.4 ?
C13 C12 H12A . . 109.4 ?
C11 C12 H12B . . 109.4 ?
C13 C12 H12B . . 109.4 ?
H12A C12 H12B . . 108.0 ?
C12 C13 C14 . . 111.68(12) ?
C12 C13 H13A . . 109.3 ?
C14 C13 H13A . . 109.3 ?
C12 C13 H13B . . 109.3 ?
C14 C13 H13B . . 109.3 ?
H13A C13 H13B . . 107.9 ?
C13 C14 C9 . . 111.88(12) ?
C13 C14 H14A . . 109.2 ?
C9 C14 H14A . . 109.2 ?
C13 C14 H14B . . 109.2 ?
C9 C14 H14B . . 109.2 ?
H14A C14 H14B . . 107.9 ?
C8 C15 H15A . . 109.5 ?
C8 C15 H15B . . 109.5 ?
H15A C15 H15B . . 109.5 ?
C8 C15 H15C . . 109.5 ?
H15A C15 H15C . . 109.5 ?
H15B C15 H15C . . 109.5 ?
C21 C16 C17 . . 121.28(13) ?
C21 C16 S1 . . 120.21(11) ?
C17 C16 S1 . . 118.37(11) ?
C16 C17 C18 . . 119.21(15) ?
C16 C17 H17 . . 120.4 ?
C18 C17 H17 . . 120.4 ?
C19 C18 C17 . . 120.21(16) ?
C19 C18 H18 . . 119.9 ?
C17 C18 H18 . . 119.9 ?
C18 C19 C20 . . 120.03(15) ?
C18 C19 H19 . . 120.0 ?
C20 C19 H19 . . 120.0 ?
C19 C20 C21 . . 120.49(16) ?
C19 C20 H20 . . 119.8 ?
C21 C20 H20 . . 119.8 ?
C16 C21 C20 . . 118.77(15) ?
C16 C21 H21 . . 120.6 ?
C20 C21 H21 . . 120.6 ?

loop_
_geom_bond_atom_site_label_1
_geom_bond_atom_site_label_2
_geom_bond_site_symmetry_2
_geom_bond_distance
_geom_bond_publ_flag
S1 O2 . 1.4843(11) ?
S1 C1 . 1.7529(14) ?
S1 C16 . 1.7955(14) ?
O1 C8 . 1.3706(17) ?
O1 C7 . 1.3829(17) ?
C1 C8 . 1.3574(19) ?
C1 C2 . 1.4494(18) ?
C2 C7 . 1.3891(19) ?
C2 C3 . 1.3908(18) ?
C3 C4 . 1.3931(18) ?
C3 H3 . 0.9500 ?
C4 C5 . 1.4006(19) ?
C4 C9 . 1.5112(19) ?
C5 C6 . 1.385(2) ?
C5 H5 . 0.9500 ?
C6 C7 . 1.373(2) ?
C6 H6 . 0.9500 ?
C8 C15 . 1.485(2) ?
C9 C10 . 1.530(2) ?
C9 C14 . 1.5317(19) ?
C9 H9 . 1.0000 ?
C10 C11 . 1.524(2) ?
C10 H10A . 0.9900 ?
C10 H10B . 0.9900 ?
C11 C12 . 1.511(2) ?
C11 H11A . 0.9900 ?
C11 H11B . 0.9900 ?
C12 C13 . 1.519(2) ?
C12 H12A . 0.9900 ?
C12 H12B . 0.9900 ?
C13 C14 . 1.5239(19) ?
C13 H13A . 0.9900 ?
C13 H13B . 0.9900 ?
C14 H14A . 0.9900 ?
C14 H14B . 0.9900 ?
C15 H15A . 0.9800 ?
C15 H15B . 0.9800 ?
C15 H15C . 0.9800 ?
C16 C21 . 1.374(2) ?
C16 C17 . 1.380(2) ?
C17 C18 . 1.382(2) ?
C17 H17 . 0.9500 ?
C18 C19 . 1.372(3) ?
C18 H18 . 0.9500 ?
C19 C20 . 1.379(3) ?
C19 H19 . 0.9500 ?
C20 C21 . 1.385(2) ?
C20 H20 . 0.9500 ?
C21 H21 . 0.9500 ?

loop_
_geom_hbond_atom_site_label_D
_geom_hbond_atom_site_label_H
_geom_hbond_atom_site_label_A
_geom_hbond_site_symmetry_A
_geom_hbond_distance_DH
_geom_hbond_distance_HA
_geom_hbond_distance_DA
_geom_hbond_angle_DHA
C15 H15B O2 2_655 0.98 2.52 3.4516(19) 159
C21 H21 O2 2_656 0.95 2.47 3.2793(18) 144

loop_
_geom_torsion_atom_site_label_1
_geom_torsion_atom_site_label_2
_geom_torsion_atom_site_label_3
_geom_torsion_atom_site_label_4
_geom_torsion_site_symmetry_1
_geom_torsion_site_symmetry_2
_geom_torsion_site_symmetry_3
_geom_torsion_site_symmetry_4
_geom_torsion
_geom_torsion_publ_flag
O2 S1 C1 C8 . . . . 131.22(12) ?
C16 S1 C1 C8 . . . . -117.76(13) ?
O2 S1 C1 C2 . . . . -45.06(13) ?
C16 S1 C1 C2 . . . . 65.96(13) ?
C8 C1 C2 C7 . . . . 0.77(15) ?
S1 C1 C2 C7 . . . . 177.55(11) ?
C8 C1 C2 C3 . . . . -179.30(15) ?
S1 C1 C2 C3 . . . . -2.5(2) ?
C7 C2 C3 C4 . . . . 0.36(19) ?
C1 C2 C3 C4 . . . . -179.57(14) ?
C2 C3 C4 C5 . . . . 0.07(19) ?
C2 C3 C4 C9 . . . . 178.73(11) ?
C3 C4 C5 C6 . . . . -0.3(2) ?
C9 C4 C5 C6 . . . . -178.94(13) ?
C4 C5 C6 C7 . . . . 0.0(2) ?
C5 C6 C7 O1 . . . . 179.83(12) ?
C5 C6 C7 C2 . . . . 0.4(2) ?
C8 O1 C7 C6 . . . . -179.94(14) ?
C8 O1 C7 C2 . . . . -0.49(15) ?
C3 C2 C7 C6 . . . . -0.6(2) ?
C1 C2 C7 C6 . . . . 179.30(13) ?
C3 C2 C7 O1 . . . . 179.89(11) ?
C1 C2 C7 O1 . . . . -0.16(14) ?
C2 C1 C8 O1 . . . . -1.12(15) ?
S1 C1 C8 O1 . . . . -178.06(9) ?
C2 C1 C8 C15 . . . . 179.67(15) ?
S1 C1 C8 C15 . . . . 2.7(2) ?
C7 O1 C8 C1 . . . . 1.01(15) ?
C7 O1 C8 C15 . . . . -179.63(12) ?
C3 C4 C9 C10 . . . . -68.63(16) ?
C5 C4 C9 C10 . . . . 110.04(15) ?
C3 C4 C9 C14 . . . . 54.86(16) ?
C5 C4 C9 C14 . . . . -126.47(14) ?
C4 C9 C10 C11 . . . . -179.32(13) ?
C14 C9 C10 C11 . . . . 55.83(17) ?
C9 C10 C11 C12 . . . . -56.99(19) ?
C10 C11 C12 C13 . . . . 55.67(18) ?
C11 C12 C13 C14 . . . . -54.82(17) ?
C12 C13 C14 C9 . . . . 55.03(17) ?
C4 C9 C14 C13 . . . . -179.56(12) ?
C10 C9 C14 C13 . . . . -54.87(16) ?
O2 S1 C16 C21 . . . . 6.99(13) ?
C1 S1 C16 C21 . . . . -104.63(12) ?
O2 S1 C16 C17 . . . . -168.86(11) ?
C1 S1 C16 C17 . . . . 79.52(12) ?
C21 C16 C17 C18 . . . . 1.2(2) ?
S1 C16 C17 C18 . . . . 177.02(13) ?
C16 C17 C18 C19 . . . . -0.4(3) ?
C17 C18 C19 C20 . . . . -0.2(3) ?
C18 C19 C20 C21 . . . . 0.0(3) ?
C17 C16 C21 C20 . . . . -1.4(2) ?
S1 C16 C21 C20 . . . . -177.15(12) ?
C19 C20 C21 C16 . . . . 0.8(2) ?
